data_7204087
loop_
_publ_author_name
'Kiviniemi, Sari'
'Nissinen, Maija'
'Alaviuhkola, Terhi'
'Rissanen, Kari'
'Pursiainen, Jouni'

_publ_section_title
;
 The complexation of tetraphenylborate with organic N-heteroaromatic
 cations
;
_journal_issue 12
_journal_name_full 'Journal of the Chemical Society, Perkin Transactions 2'
_journal_page_first 2364
_journal_paper_doi 10.1039/b100775k
_journal_year 2001
_chemical_formula_sum 'C21 H19 B N2'
_chemical_formula_weight 310.19
_space_group_IT_number 15
_symmetry_cell_setting monoclinic
_symmetry_space_group_name_Hall '-C 2yc'
_symmetry_space_group_name_H-M 'C 1 2/c 1'
_atom_sites_solution_hydrogens geom
_atom_sites_solution_primary direct
_atom_sites_solution_secondary difmap
_audit_creation_method SHELXL-97
_cell_angle_alpha 90.00
_cell_angle_beta 130.343(2)
_cell_angle_gamma 90.00
_cell_formula_units_Z 8
_cell_length_a 24.3436(8)
_cell_length_b 11.0632(4)
_cell_length_c 16.4744(6)
_cell_measurement_temperature 173.0(2)
_cell_volume 3381.7(2)
_computing_structure_refinement 'SHELXL-97 (Sheldrick, 1997)'
_computing_structure_solution 'shelxs-97 (Sheldrick, 1997)'
_diffrn_ambient_temperature 173.0(2)
_diffrn_measured_fraction_theta_full 0.982
_diffrn_measured_fraction_theta_max 0.982
_diffrn_radiation_monochromator graphite
_diffrn_radiation_source 'fine-focus sealed tube'
_diffrn_radiation_type MoK\a
_diffrn_radiation_wavelength 0.71073
_diffrn_reflns_av_R_equivalents 0.0221
_diffrn_reflns_av_sigmaI/netI 0.0347
_diffrn_reflns_limit_h_max 28
_diffrn_reflns_limit_h_min -25
_diffrn_reflns_limit_k_max 13
_diffrn_reflns_limit_k_min -12
_diffrn_reflns_limit_l_max 17
_diffrn_reflns_limit_l_min -19
_diffrn_reflns_number 7416
_diffrn_reflns_theta_full 25.01
_diffrn_reflns_theta_max 25.01
_diffrn_reflns_theta_min 4.03
_exptl_absorpt_coefficient_mu 0.071
_exptl_absorpt_correction_T_max 0.9860
_exptl_absorpt_correction_T_min 0.9655
_exptl_crystal_colour colorless
_exptl_crystal_density_diffrn 1.219
_exptl_crystal_density_method 'not measured'
_exptl_crystal_description plate
_exptl_crystal_F_000 1312
_exptl_crystal_size_max 0.50
_exptl_crystal_size_mid 0.40
_exptl_crystal_size_min 0.20
_refine_diff_density_max 0.208
_refine_diff_density_min -0.209
_refine_diff_density_rms 0.030
_refine_ls_extinction_method none
_refine_ls_goodness_of_fit_ref 1.100
_refine_ls_hydrogen_treatment mixed
_refine_ls_matrix_type full
_refine_ls_number_parameters 217
_refine_ls_number_reflns 2937
_refine_ls_number_restraints 0
_refine_ls_restrained_S_all 1.100
_refine_ls_R_factor_all 0.0401
_refine_ls_R_factor_gt 0.0363
_refine_ls_shift/su_max 0.000
_refine_ls_shift/su_mean 0.000
_refine_ls_structure_factor_coef Fsqd
_refine_ls_weighting_details 'calc w=1/[\s^2^(Fo^2^)+(0.0261P)^2^+2.0122P] where P=(Fo^2^+2Fc^2^)/3'
_refine_ls_weighting_scheme calc
_refine_ls_wR_factor_gt 0.0853
_refine_ls_wR_factor_ref 0.0877
_reflns_number_gt 2723
_reflns_number_total 2937
_reflns_threshold_expression >2sigma(I)
_cod_data_source_file b100775k.txt
_cod_data_source_block comp6
_cod_original_sg_symbol_H-M c2/c
_cod_database_code 7204087

loop_
_symmetry_equiv_pos_as_xyz
'x, y, z'
'-x, y, -z+1/2'
'x+1/2, y+1/2, z'
'-x+1/2, y+1/2, -z+1/2'
'-x, -y, -z'
'x, -y, z-1/2'
'-x+1/2, -y+1/2, -z'
'x+1/2, -y+1/2, z-1/2'

loop_
_atom_site_label
_atom_site_type_symbol
_atom_site_fract_x
_atom_site_fract_y
_atom_site_fract_z
_atom_site_U_iso_or_equiv
_atom_site_adp_type
_atom_site_occupancy
_atom_site_symmetry_multiplicity
_atom_site_calc_flag
_atom_site_refinement_flags
_atom_site_disorder_assembly
_atom_site_disorder_group
C1 C 0.28137(6) 0.49960(10) 0.60612(9) 0.0220(3) Uani 1 1 d . . .
C2 C 0.31299(6) 0.40191(11) 0.59504(10) 0.0264(3) Uani 1 1 d . . .
H2 H 0.2832 0.3519 0.5338 0.032 Uiso 1 1 calc R . .
C3 C 0.38588(7) 0.37567(12) 0.66983(10) 0.0298(3) Uani 1 1 d . . .
H3 H 0.4051 0.3080 0.6600 0.036 Uiso 1 1 calc R . .
C4 C 0.43065(7) 0.44840(12) 0.75891(10) 0.0309(3) Uani 1 1 d . . .
H4 H 0.4806 0.4304 0.8111 0.037 Uiso 1 1 calc R . .
C5 C 0.40206(7) 0.54726(12) 0.77114(10) 0.0303(3) Uani 1 1 d . . .
H5 H 0.4326 0.5988 0.8311 0.036 Uiso 1 1 calc R . .
C6 C 0.32864(6) 0.57181(11) 0.69613(9) 0.0249(3) Uani 1 1 d . . .
H6 H 0.3100 0.6400 0.7065 0.030 Uiso 1 1 calc R . .
C7 C 0.16658(6) 0.65067(10) 0.52694(9) 0.0222(3) Uani 1 1 d . . .
C8 C 0.17151(6) 0.67399(11) 0.61534(10) 0.0261(3) Uani 1 1 d . . .
H8 H 0.1946 0.6162 0.6712 0.031 Uiso 1 1 calc R . .
C9 C 0.14390(7) 0.77844(12) 0.62398(11) 0.0311(3) Uani 1 1 d . . .
H9 H 0.1481 0.7908 0.6848 0.037 Uiso 1 1 calc R . .
C10 C 0.11029(7) 0.86449(12) 0.54387(11) 0.0340(3) Uani 1 1 d . . .
H10 H 0.0914 0.9361 0.5494 0.041 Uiso 1 1 calc R . .
C11 C 0.10452(7) 0.84494(12) 0.45566(11) 0.0325(3) Uani 1 1 d . . .
H11 H 0.0816 0.9034 0.4003 0.039 Uiso 1 1 calc R . .
C12 C 0.13224(6) 0.73982(11) 0.44783(10) 0.0267(3) Uani 1 1 d . . .
H12 H 0.1277 0.7281 0.3866 0.032 Uiso 1 1 calc R . .
C13 C 0.14788(6) 0.41206(10) 0.51411(9) 0.0222(3) Uani 1 1 d . . .
C14 C 0.17829(7) 0.30399(11) 0.57065(9) 0.0251(3) Uani 1 1 d . . .
H14 H 0.2288 0.2926 0.6136 0.030 Uiso 1 1 calc R . .
C15 C 0.13731(7) 0.21247(11) 0.56641(10) 0.0296(3) Uani 1 1 d . . .
H15 H 0.1600 0.1403 0.6061 0.035 Uiso 1 1 calc R . .
C16 C 0.06386(7) 0.22623(12) 0.50474(10) 0.0313(3) Uani 1 1 d . . .
H16 H 0.0356 0.1635 0.5010 0.038 Uiso 1 1 calc R . .
C17 C 0.03171(7) 0.33227(12) 0.44841(11) 0.0337(3) Uani 1 1 d . . .
H17 H -0.0189 0.3427 0.4058 0.040 Uiso 1 1 calc R . .
C18 C 0.07316(7) 0.42351(12) 0.45400(10) 0.0291(3) Uani 1 1 d . . .
H18 H 0.0502 0.4963 0.4158 0.035 Uiso 1 1 calc R . .
C21 C 0.19071(7) 0.58745(12) 0.29171(10) 0.0322(3) Uani 1 1 d . . .
H21 H 0.2118 0.6236 0.2652 0.039 Uiso 1 1 calc R . .
C22 C 0.12466(7) 0.53373(13) 0.23255(10) 0.0357(3) Uani 1 1 d . . .
H22 H 0.0905 0.5253 0.1573 0.043 Uiso 1 1 calc R . .
C23 C 0.11784(7) 0.49390(12) 0.30554(10) 0.0309(3) Uani 1 1 d . . .
H23 H 0.0771 0.4523 0.2877 0.037 Uiso 1 1 calc R . .
B1 B 0.19475(7) 0.52183(12) 0.51825(10) 0.0219(3) Uani 1 1 d . . .
N19 N 0.17643(5) 0.52229(9) 0.40410(8) 0.0230(2) Uani 1 1 d . . .
N20 N 0.22038(5) 0.57996(9) 0.39376(8) 0.0281(3) Uani 1 1 d . . .
H20 H 0.2631 0.6089 0.4473 0.034 Uiso 1 1 calc R . .

loop_
_atom_site_aniso_label
_atom_site_aniso_U_11
_atom_site_aniso_U_22
_atom_site_aniso_U_33
_atom_site_aniso_U_23
_atom_site_aniso_U_13
_atom_site_aniso_U_12
C1 0.0252(6) 0.0215(6) 0.0235(6) 0.0012(5) 0.0176(5) -0.0020(5)
C2 0.0280(6) 0.0248(6) 0.0296(6) -0.0035(5) 0.0201(6) -0.0035(5)
C3 0.0312(7) 0.0287(7) 0.0377(7) 0.0059(6) 0.0260(6) 0.0053(5)
C4 0.0225(6) 0.0437(8) 0.0264(6) 0.0090(6) 0.0158(6) 0.0042(5)
C5 0.0258(6) 0.0417(8) 0.0214(6) -0.0036(5) 0.0144(5) -0.0049(6)
C6 0.0259(6) 0.0268(6) 0.0245(6) -0.0015(5) 0.0175(5) -0.0011(5)
C7 0.0186(6) 0.0229(6) 0.0245(6) -0.0010(5) 0.0137(5) -0.0039(5)
C8 0.0253(6) 0.0280(6) 0.0273(6) 0.0009(5) 0.0181(6) -0.0008(5)
C9 0.0295(7) 0.0346(7) 0.0360(7) -0.0078(6) 0.0243(6) -0.0045(5)
C10 0.0309(7) 0.0248(7) 0.0514(8) -0.0037(6) 0.0289(7) 0.0000(5)
C11 0.0291(7) 0.0255(7) 0.0404(8) 0.0070(6) 0.0214(6) 0.0028(5)
C12 0.0252(6) 0.0267(6) 0.0281(6) 0.0022(5) 0.0172(6) -0.0013(5)
C13 0.0247(6) 0.0238(6) 0.0201(6) -0.0030(5) 0.0154(5) -0.0026(5)
C14 0.0255(6) 0.0265(6) 0.0221(6) -0.0014(5) 0.0149(5) -0.0021(5)
C15 0.0369(7) 0.0247(6) 0.0259(6) 0.0023(5) 0.0198(6) -0.0029(5)
C16 0.0345(7) 0.0324(7) 0.0293(7) -0.0029(6) 0.0216(6) -0.0118(6)
C17 0.0251(7) 0.0392(8) 0.0340(7) 0.0023(6) 0.0179(6) -0.0052(5)
C18 0.0264(6) 0.0287(7) 0.0305(7) 0.0050(5) 0.0175(6) 0.0005(5)
C21 0.0418(8) 0.0344(7) 0.0299(7) -0.0015(6) 0.0275(6) -0.0054(6)
C22 0.0386(8) 0.0437(8) 0.0231(6) -0.0053(6) 0.0191(6) -0.0083(6)
C23 0.0285(7) 0.0370(7) 0.0246(6) -0.0060(5) 0.0160(6) -0.0094(5)
B1 0.0239(7) 0.0234(7) 0.0196(6) -0.0010(5) 0.0146(6) -0.0019(5)
N19 0.0230(5) 0.0242(5) 0.0240(5) -0.0015(4) 0.0162(5) -0.0038(4)
N20 0.0274(5) 0.0338(6) 0.0269(5) -0.0048(5) 0.0192(5) -0.0100(4)

loop_
_atom_type_symbol
_atom_type_description
_atom_type_scat_dispersion_real
_atom_type_scat_dispersion_imag
_atom_type_scat_source
C C 0.0033 0.0016 'International Tables Vol C Tables 4.2.6.8 and 6.1.1.4'
H H 0.0000 0.0000 'International Tables Vol C Tables 4.2.6.8 and 6.1.1.4'
B B 0.0013 0.0007 'International Tables Vol C Tables 4.2.6.8 and 6.1.1.4'
N N 0.0061 0.0033 'International Tables Vol C Tables 4.2.6.8 and 6.1.1.4'

loop_
_geom_angle_atom_site_label_1
_geom_angle_atom_site_label_2
_geom_angle_atom_site_label_3
_geom_angle
_geom_angle_site_symmetry_1
_geom_angle_site_symmetry_3
_geom_angle_publ_flag
C6 C1 C2 115.69(11) . . ?
C6 C1 B1 124.07(10) . . ?
C2 C1 B1 120.24(10) . . ?
C3 C2 C1 122.63(11) . . ?
C4 C3 C2 119.79(12) . . ?
C5 C4 C3 119.35(11) . . ?
C4 C5 C6 120.30(12) . . ?
C5 C6 C1 122.21(11) . . ?
C12 C7 C8 115.74(11) . . ?
C12 C7 B1 124.52(10) . . ?
C8 C7 B1 119.58(10) . . ?
C9 C8 C7 122.43(11) . . ?
C10 C9 C8 120.03(12) . . ?
C11 C10 C9 119.26(12) . . ?
C10 C11 C12 120.15(12) . . ?
C11 C12 C7 122.39(12) . . ?
C14 C13 C18 115.63(11) . . ?
C14 C13 B1 123.55(10) . . ?
C18 C13 B1 120.80(10) . . ?
C15 C14 C13 122.41(11) . . ?
C16 C15 C14 120.16(12) . . ?
C15 C16 C17 119.29(11) . . ?
C16 C17 C18 120.11(12) . . ?
C17 C18 C13 122.37(12) . . ?
N20 C21 C22 107.41(11) . . ?
C21 C22 C23 105.44(11) . . ?
N19 C23 C22 110.32(11) . . ?
C7 B1 N19 106.44(9) . . ?
C7 B1 C1 115.53(10) . . ?
N19 B1 C1 104.84(9) . . ?
C7 B1 C13 109.34(9) . . ?
N19 B1 C13 106.97(9) . . ?
C1 B1 C13 113.06(10) . . ?
C23 N19 N20 105.61(10) . . ?
C23 N19 B1 133.19(10) . . ?
N20 N19 B1 120.09(9) . . ?
C21 N20 N19 111.22(10) . . ?

loop_
_geom_bond_atom_site_label_1
_geom_bond_atom_site_label_2
_geom_bond_distance
_geom_bond_site_symmetry_2
_geom_bond_publ_flag
C1 C6 1.3971(17) . ?
C1 C2 1.4056(17) . ?
C1 B1 1.6281(17) . ?
C2 C3 1.3858(17) . ?
C3 C4 1.3849(19) . ?
C4 C5 1.3794(19) . ?
C5 C6 1.3913(17) . ?
C7 C12 1.3998(17) . ?
C7 C8 1.4054(16) . ?
C7 B1 1.6278(17) . ?
C8 C9 1.3897(17) . ?
C9 C10 1.3855(19) . ?
C10 C11 1.384(2) . ?
C11 C12 1.3918(18) . ?
C13 C14 1.3973(17) . ?
C13 C18 1.4047(17) . ?
C13 B1 1.6372(17) . ?
C14 C15 1.3912(17) . ?
C15 C16 1.3786(18) . ?
C16 C17 1.3819(19) . ?
C17 C18 1.3876(18) . ?
C21 N20 1.3352(16) . ?
C21 C22 1.3637(19) . ?
C22 C23 1.3879(18) . ?
C23 N19 1.3308(16) . ?
B1 N19 1.6278(15) . ?
N19 N20 1.3479(13) . ?

loop_
_geom_torsion_atom_site_label_1
_geom_torsion_atom_site_label_2
_geom_torsion_atom_site_label_3
_geom_torsion_atom_site_label_4
_geom_torsion
_geom_torsion_site_symmetry_1
_geom_torsion_site_symmetry_2
_geom_torsion_site_symmetry_3
_geom_torsion_site_symmetry_4
_geom_torsion_publ_flag
C6 C1 C2 C3 2.06(17) . . . . ?
B1 C1 C2 C3 -177.08(11) . . . . ?
C1 C2 C3 C4 -1.03(18) . . . . ?
C2 C3 C4 C5 -0.90(18) . . . . ?
C3 C4 C5 C6 1.67(18) . . . . ?
C4 C5 C6 C1 -0.56(18) . . . . ?
C2 C1 C6 C5 -1.26(17) . . . . ?
B1 C1 C6 C5 177.84(11) . . . . ?
C12 C7 C8 C9 0.28(17) . . . . ?
B1 C7 C8 C9 -175.39(11) . . . . ?
C7 C8 C9 C10 -0.29(18) . . . . ?
C8 C9 C10 C11 0.12(19) . . . . ?
C9 C10 C11 C12 0.04(19) . . . . ?
C10 C11 C12 C7 -0.03(19) . . . . ?
C8 C7 C12 C11 -0.12(17) . . . . ?
B1 C7 C12 C11 175.31(11) . . . . ?
C18 C13 C14 C15 1.15(17) . . . . ?
B1 C13 C14 C15 179.47(11) . . . . ?
C13 C14 C15 C16 0.10(18) . . . . ?
C14 C15 C16 C17 -0.78(19) . . . . ?
C15 C16 C17 C18 0.14(19) . . . . ?
C16 C17 C18 C13 1.2(2) . . . . ?
C14 C13 C18 C17 -1.81(18) . . . . ?
B1 C13 C18 C17 179.82(11) . . . . ?
N20 C21 C22 C23 -0.47(16) . . . . ?
C21 C22 C23 N19 0.31(16) . . . . ?
C12 C7 B1 N19 1.23(15) . . . . ?
C8 C7 B1 N19 176.50(9) . . . . ?
C12 C7 B1 C1 117.13(12) . . . . ?
C8 C7 B1 C1 -67.60(14) . . . . ?
C12 C7 B1 C13 -113.99(12) . . . . ?
C8 C7 B1 C13 61.28(13) . . . . ?
C6 C1 B1 C7 12.04(16) . . . . ?
C2 C1 B1 C7 -168.89(10) . . . . ?
C6 C1 B1 N19 128.85(11) . . . . ?
C2 C1 B1 N19 -52.09(13) . . . . ?
C6 C1 B1 C13 -114.99(12) . . . . ?
C2 C1 B1 C13 64.08(14) . . . . ?
C14 C13 B1 C7 -137.44(11) . . . . ?
C18 C13 B1 C7 40.80(14) . . . . ?
C14 C13 B1 N19 107.68(12) . . . . ?
C18 C13 B1 N19 -74.08(13) . . . . ?
C14 C13 B1 C1 -7.21(15) . . . . ?
C18 C13 B1 C1 171.03(10) . . . . ?
C22 C23 N19 N20 -0.03(15) . . . . ?
C22 C23 N19 B1 167.45(12) . . . . ?
C7 B1 N19 C23 -85.12(15) . . . . ?
C1 B1 N19 C23 151.99(13) . . . . ?
C13 B1 N19 C23 31.70(17) . . . . ?
C7 B1 N19 N20 80.91(12) . . . . ?
C1 B1 N19 N20 -41.98(13) . . . . ?
C13 B1 N19 N20 -162.28(10) . . . . ?
C22 C21 N20 N19 0.49(15) . . . . ?
C23 N19 N20 C21 -0.29(14) . . . . ?
B1 N19 N20 C21 -169.75(10) . . . . ?
